data_2101629
loop_
_publ_author_name
'Peltier, V.'
'L'Haridon, P.'
'Marchand, R.'
'Laurent, Y.'

_publ_section_title
;
 Synth\`ese et caract\'erisation structurale d'un phosphate d'indium
 In~3~P~2~O~8~ pr\'esentant des paires In--In
;
_journal_issue 6
_journal_name_full 'Acta Crystallographica Section B'
_journal_page_first 905
_journal_page_last 908
_journal_paper_doi 10.1107/S0108768196003916
_journal_volume 52
_journal_year 1996
_chemical_formula_sum 'In3 O8 P2'
_chemical_formula_weight 534.40
_symmetry_cell_setting cubic
_symmetry_space_group_name_Hall 'I -4bd 2ab 3'
_symmetry_space_group_name_H-M 'I -4 3 d'
_atom_type_scat_source IntTabIV
_cell_angle_alpha 90.0
_cell_angle_beta 90.0
_cell_angle_gamma 90.0
_cell_formula_units_Z 8
_cell_length_a 11.1520(10)
_cell_length_b 11.1520(10)
_cell_length_c 11.1520(10)
_cell_measurement_reflns_used 25
_cell_measurement_temperature 293(2)
_cell_measurement_theta_max 13.52
_cell_measurement_theta_min 8.58
_cell_volume 1386.9(2)
_diffrn_measurement_device 'Enraf-Nonius CAD-4'
_diffrn_measurement_method \w/2\q
_diffrn_radiation_type Mo
_diffrn_radiation_wavelength 0.7107
_diffrn_reflns_av_R_equivalents 0.020
_diffrn_reflns_limit_h_max 20
_diffrn_reflns_limit_h_min 0
_diffrn_reflns_limit_k_max 20
_diffrn_reflns_limit_k_min 0
_diffrn_reflns_limit_l_max 20
_diffrn_reflns_limit_l_min 0
_diffrn_reflns_number 2411
_diffrn_reflns_theta_max 40.0
_diffrn_reflns_theta_min 1.0
_diffrn_standards_decay_% -0.4
_diffrn_standards_interval_time 60
_diffrn_standards_number 3
_exptl_absorpt_coefficient_mu 10.218
_exptl_absorpt_correction_T_max 1.00
_exptl_absorpt_correction_T_min 0.30
_exptl_absorpt_correction_type 'DIFABS (Walker & Stuart, 1983)'
_exptl_crystal_colour incolore
_exptl_crystal_density_diffrn 5.12
_exptl_crystal_description aiguille
_exptl_crystal_F_000 1928
_exptl_crystal_size_max 0.8
_exptl_crystal_size_mid 0.1
_exptl_crystal_size_min 0.075
_refine_diff_density_max 1.59
_refine_diff_density_min 0.77
_refine_ls_extinction_coef 9.4E-7
_refine_ls_extinction_method secondaire
_refine_ls_goodness_of_fit_obs 1.26
_refine_ls_number_parameters 22
_refine_ls_number_reflns 338
_refine_ls_R_factor_obs 0.030
_refine_ls_shift/esd_max 0.02
_refine_ls_structure_factor_coef F
_refine_ls_weighting_details 'w = 4F~o~^2^/[\s^2^(F~o~)^2^ + (0.06F~o~^2^)^2^]'
_refine_ls_weighting_scheme calc
_refine_ls_wR_factor_obs 0.045
_reflns_number_observed 338
_reflns_number_total 407
_reflns_observed_criterion I>3\s(I)
_cod_data_source_file du0405.cif
_cod_data_source_block du0405a
_cod_depositor_comments
;
The following automatic conversions were performed:

'_refine_ls_weighting_scheme' value 'w = 4F~o~^2^/[\s^2^(F~o~)^2^ +
(0.06F~o~^2^)^2^]' was changed to 'calc'. New tag
'_refine_ls_weighting_details' was created. The value of the new tag
was set to 'w = 4F~o~^2^/[\s^2^(F~o~)^2^ + (0.06F~o~^2^)^2^]'.

Automatic conversion script
Id: cif_fix_values 3143 2015-03-26 13:38:13Z robertas 
;
_cod_original_cell_volume 1387.0
_cod_database_code 2101629

loop_
_atom_site_label
_atom_site_fract_x
_atom_site_fract_y
_atom_site_fract_z
In .49291(4) .0 .25
P .29672(8) .29672(8) .29672(8)
O1 .3805(3) .3671(3) .2149(4)
O2 .2152(2) .2152(2) .21520(10)
